data_7009869
loop_
_publ_author_name
'Wietzke, Rapha\"el'
'Mazzanti, Marinella'
'Latour, Jean-Marc'
'P\'ecaut, Jacques'

_publ_section_title
;
 Solution and solid state structures of uranium(III) and lanthanum(III)
 iodide complexes of tetradentate tripodal neutral N-donor
 ligands&#x200A;&#x2020;
;
_journal_issue 22
_journal_name_full 'Journal of the Chemical Society, Dalton Transactions'
_journal_page_first 4167
_journal_paper_doi 10.1039/b004179n
_journal_year 2000
_chemical_formula_sum 'C23 H23 I3 N5 U'
_chemical_formula_weight 988.19
_chemical_name_systematic
;
 ?
;
_space_group_IT_number 4
_symmetry_cell_setting monoclinic
_symmetry_space_group_name_Hall 'P 2yb'
_symmetry_space_group_name_H-M 'P 1 21 1'
_atom_sites_solution_hydrogens geom
_atom_sites_solution_primary direct
_atom_sites_solution_secondary difmap
_audit_creation_method SHELXL-97
_cell_angle_alpha 90.00
_cell_angle_beta 115.8940(10)
_cell_angle_gamma 90.00
_cell_formula_units_Z 2
_cell_length_a 9.6979(6)
_cell_length_b 15.3561(9)
_cell_length_c 9.9489(6)
_cell_measurement_temperature 143(2)
_cell_volume 1332.86(14)
_computing_cell_refinement 'Bruker SMART'
_computing_data_collection 'Bruker SMART'
_computing_data_reduction 'Bruker SHELXTL'
_computing_molecular_graphics 'Bruker SHELXTL'
_computing_publication_material 'Bruker SHELXTL'
_computing_structure_refinement 'SHELXL-97 (Sheldrick, 1997)'
_computing_structure_solution 'SHELXS-97 (Sheldrick, 1990)'
_diffrn_ambient_temperature 193(2)
_diffrn_measured_fraction_theta_full 0.899
_diffrn_measured_fraction_theta_max 0.899
_diffrn_measurement_device_type 'CCD area detector'
_diffrn_measurement_method 'phi and omega scans'
_diffrn_radiation_monochromator graphite
_diffrn_radiation_source 'fine-focus sealed tube'
_diffrn_radiation_type MoK\a
_diffrn_radiation_wavelength 0.71073
_diffrn_reflns_av_R_equivalents 0.0581
_diffrn_reflns_av_sigmaI/netI 0.0419
_diffrn_reflns_limit_h_max 12
_diffrn_reflns_limit_h_min -12
_diffrn_reflns_limit_k_max 19
_diffrn_reflns_limit_k_min -18
_diffrn_reflns_limit_l_max 13
_diffrn_reflns_limit_l_min -8
_diffrn_reflns_number 8613
_diffrn_reflns_theta_full 28.93
_diffrn_reflns_theta_max 28.93
_diffrn_reflns_theta_min 2.33
_exptl_absorpt_coefficient_mu 9.583
_exptl_absorpt_correction_type none
_exptl_crystal_colour noir
_exptl_crystal_density_diffrn 2.462
_exptl_crystal_density_method 'not measured'
_exptl_crystal_F_000 894
_exptl_crystal_size_max 0.2
_exptl_crystal_size_mid 0.2
_exptl_crystal_size_min 0.3
_refine_diff_density_max 2.185
_refine_diff_density_min -3.525
_refine_diff_density_rms 0.300
_refine_ls_abs_structure_details 'Flack H D (1983), Acta Cryst. A39, 876-881'
_refine_ls_abs_structure_Flack 0.010(6)
_refine_ls_extinction_method none
_refine_ls_goodness_of_fit_ref 1.034
_refine_ls_hydrogen_treatment mixed
_refine_ls_matrix_type full
_refine_ls_number_parameters 289
_refine_ls_number_reflns 5730
_refine_ls_number_restraints 1
_refine_ls_restrained_S_all 1.034
_refine_ls_R_factor_all 0.0438
_refine_ls_R_factor_gt 0.0425
_refine_ls_shift/su_max 0.001
_refine_ls_shift/su_mean 0.000
_refine_ls_structure_factor_coef Fsqd
_refine_ls_weighting_details 'calc w=1/[\s^2^(Fo^2^)+(0.0884P)^2^+0.0000P] where P=(Fo^2^+2Fc^2^)/3'
_refine_ls_weighting_scheme calc
_refine_ls_wR_factor_gt 0.1091
_refine_ls_wR_factor_ref 0.1100
_reflns_number_gt 5532
_reflns_number_total 5730
_reflns_threshold_expression >2sigma(I)
_cod_data_source_file b004179n.txt
_cod_data_source_block struc2
_cod_depositor_comments
;
The following automatic conversions were performed:
'_symmetry_cell_setting' value 'Monoclinic' changed to 'monoclinic'
according to '/home/saulius/struct/CIF-dictionaries/cif_core.dic'
dictionary named 'cif_core.dic' version 2.4.1 from 2010-06-29.

Automatic conversion script
Id: cif_fix_enum 1527 2010-12-29 10:47:43Z saulius 
;
_cod_original_sg_symbol_H-M P2(1)
_cod_database_code 7009869

loop_
_symmetry_equiv_pos_as_xyz
'x, y, z'
'-x, y+1/2, -z'

loop_
_atom_site_label
_atom_site_type_symbol
_atom_site_fract_x
_atom_site_fract_y
_atom_site_fract_z
_atom_site_U_iso_or_equiv
_atom_site_adp_type
_atom_site_occupancy
_atom_site_symmetry_multiplicity
_atom_site_calc_flag
_atom_site_refinement_flags
_atom_site_disorder_assembly
_atom_site_disorder_group
U U 0.77085(3) 0.75346(2) -0.14848(3) 0.01447(9) Uani 1 1 d . . .
I1 I 0.84006(8) 0.58430(4) -0.30768(7) 0.02504(15) Uani 1 1 d . . .
I2 I 0.55830(8) 0.81514(5) 0.01764(7) 0.02691(15) Uani 1 1 d . . .
I3 I 1.09798(7) 0.80372(5) 0.11099(6) 0.02259(14) Uani 1 1 d . . .
N1 N 0.9071(9) 0.8022(6) -0.3163(9) 0.0186(15) Uani 1 1 d . . .
N2 N 0.7201(10) 0.9246(6) -0.1789(9) 0.0246(17) Uani 1 1 d . . .
N3 N 0.5057(9) 0.6743(6) -0.2903(10) 0.0242(18) Uani 1 1 d . . .
N4 N 0.5868(9) 0.8153(6) -0.4179(8) 0.0181(15) Uani 1 1 d . . .
N5 N 0.8118(10) 0.6250(6) 0.0516(9) 0.0227(17) Uani 1 1 d . . .
C1 C 0.6625(11) 0.8607(8) -0.5004(11) 0.027(2) Uani 1 1 d . . .
H1A H 0.6631 0.9241 -0.4819 0.032 Uiso 1 1 calc R . .
H1B H 0.6011 0.8510 -0.6088 0.032 Uiso 1 1 calc R . .
C2 C 0.8252(10) 0.8310(7) -0.4568(10) 0.0197(19) Uani 1 1 d . . .
C3 C 0.8867(12) 0.8385(7) -0.5588(11) 0.024(2) Uani 1 1 d . . .
H3A H 0.8258 0.8587 -0.6575 0.029 Uiso 1 1 calc R . .
C4 C 1.0399(12) 0.8157(9) -0.5134(12) 0.029(2) Uani 1 1 d . . .
H4A H 1.0855 0.8213 -0.5802 0.035 Uiso 1 1 calc R . .
C5 C 1.1252(11) 0.7847(7) -0.3686(12) 0.025(2) Uani 1 1 d . . .
H5A H 1.2288 0.7671 -0.3358 0.030 Uiso 1 1 calc R . .
C6 C 1.0551(11) 0.7803(7) -0.2744(11) 0.022(2) Uani 1 1 d . . .
H6A H 1.1140 0.7609 -0.1748 0.027 Uiso 1 1 calc R . .
C7 C 0.4838(10) 0.8786(7) -0.3914(10) 0.0208(19) Uani 1 1 d . . .
H7A H 0.4208 0.8476 -0.3507 0.025 Uiso 1 1 calc R . .
H7B H 0.4139 0.9062 -0.4870 0.025 Uiso 1 1 calc R . .
C8 C 0.5792(11) 0.9473(6) -0.2828(11) 0.0198(18) Uani 1 1 d . . .
C9 C 0.5159(12) 1.0289(7) -0.2856(12) 0.025(2) Uani 1 1 d . . .
H9A H 0.4167 1.0433 -0.3602 0.030 Uiso 1 1 calc R . .
C10 C 0.6027(14) 1.0890(8) -0.1755(13) 0.031(2) Uani 1 1 d . . .
H10A H 0.5624 1.1450 -0.1724 0.038 Uiso 1 1 calc R . .
C11 C 0.7490(13) 1.0656(7) -0.0706(13) 0.030(2) Uani 1 1 d . . .
H11A H 0.8110 1.1056 0.0041 0.035 Uiso 1 1 calc R . .
C12 C 0.8026(12) 0.9829(8) -0.0770(12) 0.026(2) Uani 1 1 d . . .
H12A H 0.9026 0.9673 -0.0055 0.032 Uiso 1 1 calc R . .
C13 C 0.4962(11) 0.7422(7) -0.5145(10) 0.024(2) Uani 1 1 d . . .
H13A H 0.5633 0.7079 -0.5462 0.029 Uiso 1 1 calc R . .
H13B H 0.4123 0.7667 -0.6055 0.029 Uiso 1 1 calc R . .
C14 C 0.4279(11) 0.6819(7) -0.4394(11) 0.0218(19) Uani 1 1 d . . .
C15 C 0.2960(11) 0.6363(7) -0.5192(12) 0.025(2) Uani 1 1 d . . .
H15A H 0.2426 0.6444 -0.6241 0.030 Uiso 1 1 calc R . .
C16 C 0.2392(12) 0.5783(8) -0.4491(13) 0.030(2) Uani 1 1 d . . .
H16A H 0.1488 0.5456 -0.5045 0.036 Uiso 1 1 calc R . .
C17 C 0.3178(12) 0.5697(8) -0.2970(13) 0.030(2) Uani 1 1 d . . .
H17A H 0.2818 0.5308 -0.2451 0.036 Uiso 1 1 calc R . .
C18 C 0.4498(12) 0.6178(8) -0.2191(14) 0.031(2) Uani 1 1 d . . .
H18A H 0.5030 0.6116 -0.1137 0.037 Uiso 1 1 calc R . .
C21 C 0.8455(11) 0.6548(7) 0.1889(10) 0.0217(19) Uani 1 1 d . . .
H21A H 0.8631 0.7154 0.2081 0.026 Uiso 1 1 calc R . .
C22 C 0.8555(13) 0.5997(8) 0.3054(12) 0.027(2) Uani 1 1 d . . .
H22A H 0.8791 0.6229 0.4016 0.033 Uiso 1 1 calc R . .
C23 C 0.8313(14) 0.5137(8) 0.2795(13) 0.033(2) Uani 1 1 d . . .
H23A H 0.8391 0.4752 0.3572 0.040 Uiso 1 1 calc R . .
C24 C 0.7939(13) 0.4817(7) 0.1339(13) 0.030(2) Uani 1 1 d . . .
H24A H 0.7738 0.4215 0.1117 0.036 Uiso 1 1 calc R . .
C25 C 0.7874(13) 0.5387(7) 0.0263(12) 0.028(2) Uani 1 1 d . . .
H25A H 0.7647 0.5168 -0.0704 0.033 Uiso 1 1 calc R . .

loop_
_atom_site_aniso_label
_atom_site_aniso_U_11
_atom_site_aniso_U_22
_atom_site_aniso_U_33
_atom_site_aniso_U_23
_atom_site_aniso_U_13
_atom_site_aniso_U_12
U 0.01700(14) 0.01419(16) 0.01277(14) 0.00193(12) 0.00701(11) 0.00037(12)
I1 0.0353(3) 0.0218(3) 0.0202(3) -0.0014(2) 0.0141(3) 0.0018(3)
I2 0.0288(3) 0.0308(4) 0.0260(3) 0.0011(3) 0.0164(3) 0.0048(3)
I3 0.0213(3) 0.0265(4) 0.0171(3) 0.0018(2) 0.0058(2) -0.0013(2)
N1 0.026(4) 0.018(4) 0.020(4) 0.003(3) 0.018(3) -0.003(3)
N2 0.027(4) 0.023(5) 0.022(4) 0.001(3) 0.009(3) -0.002(4)
N3 0.021(4) 0.026(5) 0.026(4) 0.003(3) 0.011(3) -0.005(3)
N4 0.022(4) 0.015(4) 0.017(3) 0.002(3) 0.008(3) 0.002(3)
N5 0.038(5) 0.016(4) 0.017(4) 0.003(3) 0.015(4) -0.003(3)
C1 0.026(5) 0.035(6) 0.021(4) 0.015(4) 0.012(4) 0.004(4)
C2 0.019(4) 0.025(5) 0.016(4) 0.004(3) 0.009(3) -0.004(3)
C3 0.035(5) 0.025(5) 0.019(4) -0.002(4) 0.016(4) -0.003(4)
C4 0.034(5) 0.036(6) 0.025(5) -0.005(5) 0.021(4) 0.004(5)
C5 0.021(4) 0.025(5) 0.031(5) -0.002(4) 0.013(4) -0.001(4)
C6 0.029(5) 0.022(5) 0.020(4) -0.001(3) 0.015(4) 0.003(3)
C7 0.021(4) 0.025(5) 0.019(4) 0.007(4) 0.010(4) 0.012(4)
C8 0.024(4) 0.015(5) 0.023(4) 0.008(3) 0.011(4) 0.003(3)
C9 0.033(5) 0.018(5) 0.029(5) 0.000(4) 0.018(4) 0.011(4)
C10 0.046(6) 0.016(5) 0.034(5) 0.003(4) 0.019(5) 0.008(5)
C11 0.033(5) 0.015(5) 0.031(5) -0.001(4) 0.006(4) 0.001(4)
C12 0.025(5) 0.028(6) 0.026(5) 0.005(4) 0.011(4) 0.004(4)
C13 0.030(5) 0.027(6) 0.013(4) -0.009(4) 0.007(3) -0.002(4)
C14 0.025(4) 0.018(5) 0.028(5) -0.005(4) 0.017(4) 0.002(4)
C15 0.024(5) 0.022(5) 0.026(5) -0.005(4) 0.009(4) 0.004(4)
C16 0.030(5) 0.021(5) 0.042(6) -0.007(5) 0.018(5) -0.006(4)
C17 0.025(5) 0.021(6) 0.039(6) 0.001(4) 0.010(4) -0.006(4)
C18 0.026(5) 0.031(6) 0.038(6) -0.002(5) 0.016(5) -0.009(4)
C21 0.033(5) 0.017(5) 0.015(4) 0.002(3) 0.011(4) 0.001(4)
C22 0.038(6) 0.025(6) 0.023(5) 0.005(4) 0.018(4) 0.006(4)
C23 0.040(6) 0.030(6) 0.037(6) 0.011(5) 0.022(5) 0.002(5)
C24 0.041(6) 0.017(5) 0.036(6) -0.002(4) 0.020(5) -0.007(4)
C25 0.040(6) 0.011(5) 0.028(5) 0.001(4) 0.013(4) 0.001(4)

loop_
_atom_type_symbol
_atom_type_description
_atom_type_scat_dispersion_real
_atom_type_scat_dispersion_imag
_atom_type_scat_source
C C 0.0033 0.0016 'International Tables Vol C Tables 4.2.6.8 and 6.1.1.4'
H H 0.0000 0.0000 'International Tables Vol C Tables 4.2.6.8 and 6.1.1.4'
N N 0.0061 0.0033 'International Tables Vol C Tables 4.2.6.8 and 6.1.1.4'
I I -0.4742 1.8119 'International Tables Vol C Tables 4.2.6.8 and 6.1.1.4'
U U -9.6767 9.6646 'International Tables Vol C Tables 4.2.6.8 and 6.1.1.4'

loop_
_geom_angle_atom_site_label_1
_geom_angle_atom_site_label_2
_geom_angle_atom_site_label_3
_geom_angle
_geom_angle_site_symmetry_1
_geom_angle_site_symmetry_3
_geom_angle_publ_flag
N3 U N1 115.6(3) . . ?
N3 U N4 63.7(3) . . ?
N1 U N4 64.2(2) . . ?
N3 U N2 107.8(3) . . ?
N1 U N2 76.6(3) . . ?
N4 U N2 61.7(3) . . ?
N3 U N5 81.5(3) . . ?
N1 U N5 135.7(3) . . ?
N4 U N5 145.0(3) . . ?
N2 U N5 139.7(3) . . ?
N3 U I3 160.11(19) . . ?
N1 U I3 81.27(18) . . ?
N4 U I3 136.13(18) . . ?
N2 U I3 85.55(18) . . ?
N5 U I3 78.83(19) . . ?
N3 U I1 74.4(2) . . ?
N1 U I1 69.75(19) . . ?
N4 U I1 89.11(18) . . ?
N2 U I1 142.84(19) . . ?
N5 U I1 77.37(19) . . ?
I3 U I1 104.057(19) . . ?
N3 U I2 73.9(2) . . ?
N1 U I2 145.93(19) . . ?
N4 U I2 96.40(17) . . ?
N2 U I2 69.4(2) . . ?
N5 U I2 76.32(19) . . ?
I3 U I2 98.252(19) . . ?
I1 U I2 141.19(2) . . ?
C2 N1 C6 117.9(8) . . ?
C2 N1 U 121.1(6) . . ?
C6 N1 U 119.4(6) . . ?
C12 N2 C8 118.8(10) . . ?
C12 N2 U 124.0(7) . . ?
C8 N2 U 114.6(7) . . ?
C14 N3 C18 117.9(9) . . ?
C14 N3 U 119.9(7) . . ?
C18 N3 U 122.0(7) . . ?
C13 N4 C1 106.9(8) . . ?
C13 N4 C7 110.6(8) . . ?
C1 N4 C7 108.6(8) . . ?
C13 N4 U 109.2(6) . . ?
C1 N4 U 116.5(5) . . ?
C7 N4 U 105.0(5) . . ?
C21 N5 C25 118.1(9) . . ?
C21 N5 U 113.2(7) . . ?
C25 N5 U 128.4(7) . . ?
N4 C1 C2 113.8(8) . . ?
N1 C2 C3 122.6(9) . . ?
N1 C2 C1 117.8(8) . . ?
C3 C2 C1 119.5(9) . . ?
C2 C3 C4 118.6(10) . . ?
C5 C4 C3 119.2(9) . . ?
C6 C5 C4 118.2(9) . . ?
N1 C6 C5 123.4(9) . . ?
N4 C7 C8 109.5(7) . . ?
N2 C8 C9 122.6(10) . . ?
N2 C8 C7 117.9(9) . . ?
C9 C8 C7 119.3(9) . . ?
C8 C9 C10 118.1(10) . . ?
C11 C10 C9 118.9(10) . . ?
C12 C11 C10 118.9(10) . . ?
N2 C12 C11 122.8(10) . . ?
N4 C13 C14 113.9(7) . . ?
N3 C14 C15 121.8(10) . . ?
N3 C14 C13 116.3(8) . . ?
C15 C14 C13 121.8(9) . . ?
C14 C15 C16 120.9(10) . . ?
C17 C16 C15 117.8(10) . . ?
C16 C17 C18 119.9(11) . . ?
N3 C18 C17 121.7(11) . . ?
N5 C21 C22 122.3(10) . . ?
C23 C22 C21 119.3(10) . . ?
C22 C23 C24 118.7(11) . . ?
C25 C24 C23 118.9(11) . . ?
N5 C25 C24 122.7(10) . . ?

loop_
_geom_bond_atom_site_label_1
_geom_bond_atom_site_label_2
_geom_bond_distance
_geom_bond_site_symmetry_2
_geom_bond_publ_flag
U N3 2.629(8) . ?
U N1 2.650(7) . ?
U N4 2.663(7) . ?
U N2 2.666(10) . ?
U N5 2.706(8) . ?
U I3 3.1893(7) . ?
U I1 3.2612(7) . ?
U I2 3.2944(7) . ?
N1 C2 1.345(12) . ?
N1 C6 1.351(12) . ?
N2 C12 1.327(15) . ?
N2 C8 1.350(13) . ?
N3 C14 1.343(13) . ?
N3 C18 1.372(14) . ?
N4 C13 1.489(12) . ?
N4 C1 1.492(12) . ?
N4 C7 1.498(12) . ?
N5 C21 1.339(12) . ?
N5 C25 1.351(14) . ?
C1 C2 1.513(13) . ?
C2 C3 1.389(13) . ?
C3 C4 1.395(14) . ?
C4 C5 1.395(15) . ?
C5 C6 1.379(14) . ?
C7 C8 1.504(14) . ?
C8 C9 1.390(14) . ?
C9 C10 1.398(16) . ?
C10 C11 1.393(16) . ?
C11 C12 1.383(16) . ?
C13 C14 1.512(15) . ?
C14 C15 1.368(14) . ?
C15 C16 1.384(17) . ?
C16 C17 1.371(17) . ?
C17 C18 1.385(15) . ?
C21 C22 1.404(14) . ?
C22 C23 1.347(18) . ?
C23 C24 1.419(17) . ?
C24 C25 1.362(16) . ?
